data_7203648
loop_
_publ_author_name
'\/Lukasz Dobrzycki'
'Krzysztof Wo\'zniak'

_publ_section_title
;
 On polymorphism and planarity of benzidine dihydrochloride
;
_journal_issue 11
_journal_name_full CrystEngComm
_journal_page_first 780
_journal_paper_doi 10.1039/b612605g
_journal_volume 8
_journal_year 2006
_chemical_formula_sum 'C12 H14 Cl2 N2'
_chemical_formula_weight 257.15
_chemical_name_systematic
;
?
;
_space_group_IT_number 2
_symmetry_cell_setting triclinic
_symmetry_space_group_name_Hall '-P 1'
_symmetry_space_group_name_H-M 'P -1'
_atom_sites_solution_hydrogens geom
_atom_sites_solution_primary direct
_atom_sites_solution_secondary difmap
_audit_creation_method SHELXL-97
_cell_angle_alpha 100.859(13)
_cell_angle_beta 95.703(13)
_cell_angle_gamma 99.229(11)
_cell_formula_units_Z 1
_cell_length_a 4.3029(9)
_cell_length_b 5.7033(9)
_cell_length_c 12.6098(18)
_cell_measurement_temperature 120(2)
_cell_volume 297.29(9)
_computing_cell_refinement
;
CrysAlis RED, Oxford Diffraction Ltd.,
Version 1.171.28cycle2 beta (release 25-10-2005 CrysAlis171 .NET)
(compiled Oct 25 2005,08:50:05)
;
_computing_data_collection
;
CrysAlis CCD, Oxford Diffraction Ltd.,
Version 1.171.28cycle2 beta (release 25-10-2005 CrysAlis171 .NET)
(compiled Oct 25 2005,08:50:05)
;
_computing_data_reduction
;
CrysAlis RED, Oxford Diffraction Ltd.,
Version 1.171.28cycle2 beta (release 25-10-2005 CrysAlis171 .NET)
(compiled Oct 25 2005,08:50:05)
;
_computing_molecular_graphics Diamond
_computing_publication_material SHELXTL-97
_computing_structure_refinement 'SHELXL-97 (Sheldrick, 1997)'
_computing_structure_solution 'SHELXS-97 (Sheldrick, 1990)'
_diffrn_ambient_temperature 120(2)
_diffrn_detector_area_resol_mean 8.6479
_diffrn_measured_fraction_theta_full 0.997
_diffrn_measured_fraction_theta_max 0.997
_diffrn_measurement_device_type KM4CCD
_diffrn_measurement_method 'omega scan'
_diffrn_radiation_monochromator graphite
_diffrn_radiation_source 'fine-focus sealed tube'
_diffrn_radiation_type MoK\a
_diffrn_radiation_wavelength 0.71073
_diffrn_reflns_av_R_equivalents 0.0097
_diffrn_reflns_av_sigmaI/netI 0.0071
_diffrn_reflns_limit_h_max 6
_diffrn_reflns_limit_h_min -6
_diffrn_reflns_limit_k_max 7
_diffrn_reflns_limit_k_min -8
_diffrn_reflns_limit_l_max 17
_diffrn_reflns_limit_l_min -17
_diffrn_reflns_number 7056
_diffrn_reflns_theta_full 30.00
_diffrn_reflns_theta_max 30.00
_diffrn_reflns_theta_min 3.32
_diffrn_standards_decay_% 2
_diffrn_standards_number '1 frame'
_exptl_absorpt_coefficient_mu 0.519
_exptl_absorpt_correction_T_max 0.85
_exptl_absorpt_correction_T_min 0.75
_exptl_absorpt_correction_type analytical
_exptl_absorpt_process_details
;
CrysAlis RED, Oxford Diffraction Ltd.,
Version 1.171.28cycle2 beta (release 25-10-2005 CrysAlis171 .NET)
(compiled Oct 25 2005,08:50:05)
Analytical numeric absorption correction using a multifaceted crystal
model based on expressions derived by R.C. Clark & J.S. Reid.
;
_exptl_crystal_colour colourless
_exptl_crystal_density_diffrn 1.436
_exptl_crystal_density_method 'not measured'
_exptl_crystal_description prismatic
_exptl_crystal_F_000 134
_exptl_crystal_size_max 0.88
_exptl_crystal_size_mid 0.43
_exptl_crystal_size_min 0.32
_refine_diff_density_max 0.481
_refine_diff_density_min -0.650
_refine_diff_density_rms 0.081
_refine_ls_extinction_coef 0.27(2)
_refine_ls_extinction_expression Fc^*^=kFc[1+0.001xFc^2^\l^3^/sin(2\q)]^-1/4^
_refine_ls_extinction_method SHELXL
_refine_ls_goodness_of_fit_ref 1.068
_refine_ls_hydrogen_treatment mixed
_refine_ls_matrix_type full
_refine_ls_number_parameters 86
_refine_ls_number_reflns 1721
_refine_ls_number_restraints 0
_refine_ls_restrained_S_all 1.068
_refine_ls_R_factor_all 0.0328
_refine_ls_R_factor_gt 0.0322
_refine_ls_shift/su_max 0.000
_refine_ls_shift/su_mean 0.000
_refine_ls_structure_factor_coef Fsqd
_refine_ls_weighting_details 'calc w=1/[\s^2^(Fo^2^)+(0.0428P)^2^+0.3514P] where P=(Fo^2^+2Fc^2^)/3'
_refine_ls_weighting_scheme calc
_refine_ls_wR_factor_gt 0.0906
_refine_ls_wR_factor_ref 0.0912
_reflns_number_gt 1683
_reflns_number_total 1721
_reflns_threshold_expression >2sigma(I)
_cod_data_source_file b612605g.txt
_cod_data_source_block 1b_120
_cod_depositor_comments
;
The following automatic conversions were performed:
'_symmetry_cell_setting' value 'Triclinic' changed to 'triclinic'
according to '/home/saulius/struct/CIF-dictionaries/cif_core.dic'
dictionary named 'cif_core.dic' version 2.4.1 from 2010-06-29.

Automatic conversion script
Id: cif_fix_enum 1527 2010-12-29 10:47:43Z saulius 
;
_cod_original_sg_symbol_H-M P-1
_cod_database_code 7203648

loop_
_symmetry_equiv_pos_as_xyz
'x, y, z'
'-x, -y, -z'

loop_
_atom_site_label
_atom_site_type_symbol
_atom_site_fract_x
_atom_site_fract_y
_atom_site_fract_z
_atom_site_U_iso_or_equiv
_atom_site_adp_type
_atom_site_occupancy
_atom_site_symmetry_multiplicity
_atom_site_calc_flag
_atom_site_refinement_flags
_atom_site_disorder_assembly
_atom_site_disorder_group
Cl1 Cl 0.13651(8) 0.78469(6) 0.08470(3) 0.01395(13) Uani 1 1 d . . .
N1 N 0.4752(3) 0.3331(2) 0.11466(9) 0.0133(2) Uani 1 1 d . . .
C1 C 0.6333(3) 0.3853(2) 0.22697(10) 0.0112(2) Uani 1 1 d . . .
C2 C 0.6048(6) 0.5921(3) 0.29829(14) 0.0379(5) Uani 1 1 d . . .
H2 H 0.4877 0.7048 0.2746 0.045 Uiso 1 1 calc R . .
C3 C 0.7491(5) 0.6353(3) 0.40564(13) 0.0310(4) Uani 1 1 d . . .
H3 H 0.7275 0.7781 0.4548 0.037 Uiso 1 1 calc R . .
C4 C 0.9229(3) 0.4762(2) 0.44259(10) 0.0114(3) Uani 1 1 d . . .
C5 C 0.9465(6) 0.2699(4) 0.36776(15) 0.0422(6) Uani 1 1 d . . .
H5 H 1.0653 0.1572 0.3906 0.051 Uiso 1 1 calc R . .
C6 C 0.8019(5) 0.2229(4) 0.26040(13) 0.0318(5) Uani 1 1 d . . .
H6 H 0.8203 0.0794 0.2109 0.038 Uiso 1 1 calc R . .
H1A H 0.620(6) 0.325(4) 0.064(2) 0.026(6) Uiso 1 1 d . . .
H1B H 0.350(6) 0.192(5) 0.099(2) 0.027(6) Uiso 1 1 d . . .
H1C H 0.363(6) 0.449(4) 0.1038(19) 0.021(5) Uiso 1 1 d . . .

loop_
_atom_site_aniso_label
_atom_site_aniso_U_11
_atom_site_aniso_U_22
_atom_site_aniso_U_33
_atom_site_aniso_U_23
_atom_site_aniso_U_13
_atom_site_aniso_U_12
Cl1 0.01527(18) 0.01136(18) 0.01460(18) 0.00087(11) 0.00027(11) 0.00385(11)
N1 0.0175(6) 0.0130(5) 0.0086(5) 0.0012(4) -0.0010(4) 0.0035(4)
C1 0.0123(6) 0.0122(6) 0.0082(5) 0.0019(4) 0.0002(4) 0.0004(4)
C2 0.0747(15) 0.0232(8) 0.0146(7) -0.0055(6) -0.0175(8) 0.0314(9)
C3 0.0592(12) 0.0195(8) 0.0127(7) -0.0054(5) -0.0120(7) 0.0230(8)
C4 0.0115(6) 0.0128(6) 0.0092(5) 0.0015(4) 0.0004(4) 0.0017(4)
C5 0.0688(15) 0.0401(11) 0.0168(8) -0.0124(7) -0.0202(8) 0.0445(11)
C6 0.0484(11) 0.0317(9) 0.0138(7) -0.0097(6) -0.0119(7) 0.0303(9)

loop_
_atom_type_symbol
_atom_type_description
_atom_type_scat_dispersion_real
_atom_type_scat_dispersion_imag
_atom_type_scat_source
C C 0.0033 0.0016 'International Tables Vol C Tables 4.2.6.8 and 6.1.1.4'
H H 0.0000 0.0000 'International Tables Vol C Tables 4.2.6.8 and 6.1.1.4'
N N 0.0061 0.0033 'International Tables Vol C Tables 4.2.6.8 and 6.1.1.4'
Cl Cl 0.1484 0.1585 'International Tables Vol C Tables 4.2.6.8 and 6.1.1.4'

loop_
_geom_angle_atom_site_label_1
_geom_angle_atom_site_label_2
_geom_angle_atom_site_label_3
_geom_angle
_geom_angle_site_symmetry_1
_geom_angle_site_symmetry_3
_geom_angle_publ_flag
C1 N1 H1A 112.1(15) . . ?
C1 N1 H1B 110.8(16) . . ?
H1A N1 H1B 106(2) . . ?
C1 N1 H1C 110.7(15) . . ?
H1A N1 H1C 108(2) . . ?
H1B N1 H1C 110(2) . . ?
C6 C1 C2 120.62(13) . . ?
C6 C1 N1 119.16(12) . . ?
C2 C1 N1 120.20(13) . . ?
C1 C2 C3 119.40(15) . . ?
C1 C2 H2 120.3 . . ?
C3 C2 H2 120.3 . . ?
C4 C3 C2 121.80(15) . . ?
C4 C3 H3 119.1 . . ?
C2 C3 H3 119.1 . . ?
C3 C4 C5 116.92(13) . . ?
C3 C4 C4 121.54(16) . 2_766 ?
C5 C4 C4 121.55(16) . 2_766 ?
C4 C5 C6 122.08(15) . . ?
C4 C5 H5 119.0 . . ?
C6 C5 H5 119.0 . . ?
C1 C6 C5 119.18(15) . . ?
C1 C6 H6 120.4 . . ?
C5 C6 H6 120.4 . . ?

loop_
_geom_bond_atom_site_label_1
_geom_bond_atom_site_label_2
_geom_bond_distance
_geom_bond_site_symmetry_2
_geom_bond_publ_flag
N1 C1 1.4635(17) . ?
N1 H1A 0.93(2) . ?
N1 H1B 0.87(3) . ?
N1 H1C 0.90(2) . ?
C1 C6 1.366(2) . ?
C1 C2 1.372(2) . ?
C2 C3 1.392(2) . ?
C2 H2 0.9500 . ?
C3 C4 1.381(2) . ?
C3 H3 0.9500 . ?
C4 C5 1.387(2) . ?
C4 C4 1.488(3) 2_766 ?
C5 C6 1.391(2) . ?
C5 H5 0.9500 . ?
C6 H6 0.9500 . ?

loop_
_geom_hbond_atom_site_label_D
_geom_hbond_atom_site_label_H
_geom_hbond_atom_site_label_A
_geom_hbond_distance_DH
_geom_hbond_distance_HA
_geom_hbond_distance_DA
_geom_hbond_angle_DHA
_geom_hbond_site_symmetry_A
N1 H1A Cl1 0.93(2) 2.28(2) 3.1813(14) 164(2) 2_665
N1 H1B Cl1 0.87(3) 2.32(3) 3.1672(14) 164(2) 1_545
N1 H1C Cl1 0.90(2) 2.32(2) 3.2192(14) 172(2) .

loop_
_geom_torsion_atom_site_label_1
_geom_torsion_atom_site_label_2
_geom_torsion_atom_site_label_3
_geom_torsion_atom_site_label_4
_geom_torsion
_geom_torsion_site_symmetry_1
_geom_torsion_site_symmetry_2
_geom_torsion_site_symmetry_3
_geom_torsion_site_symmetry_4
_geom_torsion_publ_flag
C6 C1 C2 C3 -0.1(3) . . . . ?
N1 C1 C2 C3 178.13(19) . . . . ?
C1 C2 C3 C4 0.4(4) . . . . ?
C2 C3 C4 C5 -0.2(3) . . . . ?
C2 C3 C4 C4 179.9(2) . . . 2_766 ?
C3 C4 C5 C6 -0.3(4) . . . . ?
C4 C4 C5 C6 179.6(2) 2_766 . . . ?
C2 C1 C6 C5 -0.3(3) . . . . ?
N1 C1 C6 C5 -178.6(2) . . . . ?
C4 C5 C6 C1 0.6(4) . . . . ?
